data_2214928
loop_
_publ_author_name
'Chen, Lian-Qing'

_publ_section_title
(<i>N</i>,<i>N</i>'-Diethyldithiocarbamato-\k^2^<i>S</i>,<i>S</i>')bis[2-(2-pyridyl)phenyl-\k^2^<i>C</i>^1^,<i>N</i>]iridium(III)
_journal_coeditor_code ZL2022
_journal_issue 8
_journal_name_full 'Acta Crystallographica Section E'
_journal_page_first m2078
_journal_page_last m2078
_journal_paper_doi 10.1107/S1600536807032126
_journal_volume 63
_journal_year 2007
_chemical_formula_iupac '[Ir (C11 H8 N)2 (C5 H10 N S2)]'
_chemical_formula_moiety 'C27 H26 Ir N3 S2'
_chemical_formula_sum 'C27 H26 Ir N3 S2'
_chemical_formula_weight 648.83
_chemical_name_systematic
;
(N,N'-Diethyldithiocarbamato-\k^2^S,S')bis[2-(2-pyridyl)phenyl-
\k^2^C^1^,N]iridium(III)
;
_space_group_IT_number 15
_symmetry_cell_setting monoclinic
_symmetry_space_group_name_Hall '-C 2yc'
_symmetry_space_group_name_H-M 'C 1 2/c 1'
_atom_sites_solution_hydrogens geom
_atom_sites_solution_primary direct
_atom_sites_solution_secondary difmap
_audit_creation_method SHELXL97
_cell_angle_alpha 90.00
_cell_angle_beta 99.00(3)
_cell_angle_gamma 90.00
_cell_formula_units_Z 4
_cell_length_a 16.401(3)
_cell_length_b 11.436(2)
_cell_length_c 13.540(3)
_cell_measurement_reflns_used 2854
_cell_measurement_temperature 293(2)
_cell_measurement_theta_max 27.5
_cell_measurement_theta_min 4
_cell_volume 2508.3(9)
_computing_cell_refinement SMART
_computing_data_collection 'SMART (Siemens, 1996)'
_computing_data_reduction 'SAINT (Siemens, 1996)'
_computing_molecular_graphics 'SHELXTL (Sheldrick, 1997b)'
_computing_publication_material SHELXTL
_computing_structure_refinement 'SHELXL97 (Sheldrick, 1997a)'
_computing_structure_solution 'SHELXS97 (Sheldrick, 1997a)'
_diffrn_ambient_temperature 293(2)
_diffrn_measured_fraction_theta_full 0.998
_diffrn_measured_fraction_theta_max 0.998
_diffrn_measurement_device_type 'Siemens SMART CCD area-detector'
_diffrn_measurement_method '\f and \w'
_diffrn_radiation_monochromator graphite
_diffrn_radiation_source 'fine-focus sealed tube'
_diffrn_radiation_type MoK\a
_diffrn_radiation_wavelength 0.71073
_diffrn_reflns_av_R_equivalents 0.0000
_diffrn_reflns_av_sigmaI/netI 0.0350
_diffrn_reflns_limit_h_max 21
_diffrn_reflns_limit_h_min 0
_diffrn_reflns_limit_k_max 14
_diffrn_reflns_limit_k_min 0
_diffrn_reflns_limit_l_max 17
_diffrn_reflns_limit_l_min -17
_diffrn_reflns_number 2852
_diffrn_reflns_theta_full 27.42
_diffrn_reflns_theta_max 27.42
_diffrn_reflns_theta_min 2.18
_diffrn_standards_decay_% 0
_diffrn_standards_number 0
_exptl_absorpt_coefficient_mu 5.510
_exptl_absorpt_correction_T_max 0.582
_exptl_absorpt_correction_T_min 0.576
_exptl_absorpt_correction_type multi-scan
_exptl_absorpt_process_details '(SADABS; Sheldrick, 1996)'
_exptl_crystal_colour red
_exptl_crystal_density_diffrn 1.718
_exptl_crystal_density_method 'not measured'
_exptl_crystal_description block
_exptl_crystal_F_000 1272
_exptl_crystal_size_max 0.10
_exptl_crystal_size_mid 0.10
_exptl_crystal_size_min 0.10
_refine_diff_density_max 0.874
_refine_diff_density_min -1.118
_refine_ls_extinction_coef 0.0046(2)
_refine_ls_extinction_expression Fc^*^=kFc[1+0.001xFc^2^\l^3^/sin(2\q)]^-1/4^
_refine_ls_extinction_method 'SHELXL97 (Sheldrick, 1997a)'
_refine_ls_goodness_of_fit_ref 1.152
_refine_ls_hydrogen_treatment constr
_refine_ls_matrix_type full
_refine_ls_number_parameters 153
_refine_ls_number_reflns 2852
_refine_ls_number_restraints 0
_refine_ls_restrained_S_all 1.152
_refine_ls_R_factor_all 0.0284
_refine_ls_R_factor_gt 0.0233
_refine_ls_shift/su_max 0.001
_refine_ls_shift/su_mean 0.000
_refine_ls_structure_factor_coef Fsqd
_refine_ls_weighting_details 'calc w = 1/[\s^2^(Fo^2^)+(0.0376P)^2^] where P=(Fo^2^+2Fc^2^)/3'
_refine_ls_weighting_scheme calc
_refine_ls_wR_factor_gt 0.0517
_refine_ls_wR_factor_ref 0.0705
_reflns_number_gt 2597
_reflns_number_total 2852
_reflns_threshold_expression I>2\s(I)
_cod_data_source_file zl2022.cif
_cod_data_source_block I
_cod_original_cell_volume 2508.2(9)
_cod_original_sg_symbol_H-M 'C 2/c'
_cod_database_code 2214928
_cod_database_fobs_code 2214928

loop_
_symmetry_equiv_pos_as_xyz
'x, y, z'
'-x, y, -z+1/2'
'x+1/2, y+1/2, z'
'-x+1/2, y+1/2, -z+1/2'
'-x, -y, -z'
'x, -y, z-1/2'
'-x+1/2, -y+1/2, -z'
'x+1/2, -y+1/2, z-1/2'

loop_
_atom_site_type_symbol
_atom_site_label
_atom_site_fract_x
_atom_site_fract_y
_atom_site_fract_z
_atom_site_U_iso_or_equiv
_atom_site_adp_type
_atom_site_calc_flag
_atom_site_refinement_flags
_atom_site_occupancy
C C1 -0.1615(2) -0.1270(4) 0.1595(3) 0.0431(9) Uani d . 1
C C2 -0.2324(3) -0.1397(4) 0.0889(4) 0.0536(11) Uani d . 1
H H2 -0.2740 -0.1899 0.1020 0.064 Uiso calc R 1
C C3 -0.2418(3) -0.0792(5) 0.0005(4) 0.0594(12) Uani d . 1
H H3 -0.2889 -0.0891 -0.0469 0.071 Uiso calc R 1
C C4 -0.1801(3) -0.0031(5) -0.0171(4) 0.0566(11) Uani d . 1
H H4 -0.1851 0.0395 -0.0763 0.068 Uiso calc R 1
C C5 -0.1117(3) 0.0082(5) 0.0544(3) 0.0476(10) Uani d . 1
H H5 -0.0704 0.0597 0.0425 0.057 Uiso calc R 1
C C6 0.1429(3) -0.1884(4) 0.2456(3) 0.0459(9) Uani d . 1
C C7 0.1972(3) -0.2661(4) 0.2101(4) 0.0649(14) Uani d . 1
H H7 0.2485 -0.2814 0.2479 0.078 Uiso calc R 1
C C8 0.1746(4) -0.3200(5) 0.1191(5) 0.0761(16) Uani d . 1
H H8 0.2115 -0.3693 0.0940 0.091 Uiso calc R 1
C C9 0.0977(4) -0.3010(5) 0.0653(4) 0.0711(15) Uani d . 1
H H9 0.0821 -0.3398 0.0050 0.085 Uiso calc R 1
C C10 0.0428(3) -0.2244(4) 0.1000(3) 0.0557(11) Uani d . 1
H H10 -0.0091 -0.2126 0.0627 0.067 Uiso calc R 1
C C11 0.0647(3) -0.1648(3) 0.1901(3) 0.0405(8) Uani d . 1
C C12 0.0000 0.2174(5) 0.2500 0.0392(12) Uani d S 1
C C13 0.0614(3) 0.4009(4) 0.2065(4) 0.0583(12) Uani d . 1
H H13A 0.0350 0.4686 0.1720 0.070 Uiso calc R 1
H H13B 0.0837 0.3532 0.1578 0.070 Uiso calc R 1
C C14 0.1303(5) 0.4405(6) 0.2859(7) 0.095(2) Uani d . 1
H H14A 0.1091 0.4938 0.3304 0.143 Uiso calc R 1
H H14B 0.1719 0.4790 0.2551 0.143 Uiso calc R 1
H H14C 0.1541 0.3739 0.3230 0.143 Uiso calc R 1
Ir Ir1 0.0000 -0.040880(17) 0.2500 0.03458(10) Uani d S 1
N N1 -0.1011(2) -0.0514(3) 0.1408(3) 0.0382(7) Uani d . 1
N N2 0.0000 0.3332(4) 0.2500 0.0454(11) Uani d S 1
S S1 0.06343(6) 0.13548(9) 0.18733(8) 0.0423(2) Uani d . 1

loop_
_atom_site_aniso_label
_atom_site_aniso_U_11
_atom_site_aniso_U_22
_atom_site_aniso_U_33
_atom_site_aniso_U_12
_atom_site_aniso_U_13
_atom_site_aniso_U_23
C1 0.045(2) 0.0360(19) 0.050(2) -0.0042(17) 0.0123(16) -0.0108(19)
C2 0.050(2) 0.047(2) 0.063(3) -0.0046(19) 0.007(2) -0.015(2)
C3 0.057(3) 0.059(3) 0.058(3) 0.009(2) -0.005(2) -0.014(3)
C4 0.062(3) 0.059(3) 0.048(3) 0.014(2) 0.004(2) 0.000(2)
C5 0.050(2) 0.051(2) 0.042(2) 0.005(2) 0.0099(18) 0.005(2)
C6 0.056(2) 0.036(2) 0.048(2) 0.0074(18) 0.0196(18) 0.0059(19)
C7 0.069(3) 0.053(3) 0.077(4) 0.024(2) 0.022(3) 0.005(3)
C8 0.096(4) 0.057(3) 0.082(4) 0.029(3) 0.036(3) -0.008(3)
C9 0.109(4) 0.054(3) 0.055(3) 0.013(3) 0.027(3) -0.014(3)
C10 0.074(3) 0.046(2) 0.050(3) 0.005(2) 0.018(2) -0.002(2)
C11 0.050(2) 0.0335(19) 0.040(2) 0.0012(16) 0.0147(16) 0.0005(17)
C12 0.032(2) 0.045(3) 0.040(3) 0.000 0.005(2) 0.000
C13 0.068(3) 0.040(2) 0.068(3) -0.009(2) 0.015(2) 0.006(2)
C14 0.080(4) 0.102(5) 0.104(6) -0.041(4) 0.014(4) -0.004(4)
Ir1 0.03838(14) 0.03183(13) 0.03526(14) 0.000 0.01116(8) 0.000
N1 0.0421(17) 0.0381(17) 0.0355(17) 0.0013(13) 0.0092(13) -0.0024(13)
N2 0.045(3) 0.034(2) 0.057(3) 0.000 0.011(2) 0.000
S1 0.0413(5) 0.0386(5) 0.0504(6) -0.0006(4) 0.0180(4) 0.0012(5)

loop_
_atom_type_symbol
_atom_type_description
_atom_type_scat_dispersion_real
_atom_type_scat_dispersion_imag
_atom_type_scat_source
C C 0.0033 0.0016 'International Tables Vol C Tables 4.2.6.8 and 6.1.1.4'
H H 0.0000 0.0000 'International Tables Vol C Tables 4.2.6.8 and 6.1.1.4'
N N 0.0061 0.0033 'International Tables Vol C Tables 4.2.6.8 and 6.1.1.4'
S S 0.1246 0.1234 'International Tables Vol C Tables 4.2.6.8 and 6.1.1.4'
Ir Ir -1.4442 7.9887 'International Tables Vol C Tables 4.2.6.8 and 6.1.1.4'

loop_
_geom_angle_atom_site_label_1
_geom_angle_atom_site_label_2
_geom_angle_atom_site_label_3
_geom_angle_site_symmetry_1
_geom_angle_site_symmetry_3
_geom_angle
_geom_angle_publ_flag
N1 C1 C2 . . 119.3(4) ?
N1 C1 C6 . 2 114.3(4) ?
C2 C1 C6 . 2 126.4(4) ?
C3 C2 C1 . . 121.0(4) ?
C3 C2 H2 . . 119.5 ?
C1 C2 H2 . . 119.5 ?
C2 C3 C4 . . 118.9(4) ?
C2 C3 H3 . . 120.6 ?
C4 C3 H3 . . 120.6 ?
C5 C4 C3 . . 118.6(5) ?
C5 C4 H4 . . 120.7 ?
C3 C4 H4 . . 120.7 ?
N1 C5 C4 . . 123.3(5) ?
N1 C5 H5 . . 118.4 ?
C4 C5 H5 . . 118.4 ?
C7 C6 C11 . . 121.0(4) ?
C7 C6 C1 . 2 123.7(4) ?
C11 C6 C1 . 2 115.3(3) ?
C8 C7 C6 . . 119.8(5) ?
C8 C7 H7 . . 120.1 ?
C6 C7 H7 . . 120.1 ?
C9 C8 C7 . . 120.1(5) ?
C9 C8 H8 . . 120.0 ?
C7 C8 H8 . . 120.0 ?
C8 C9 C10 . . 120.7(5) ?
C8 C9 H9 . . 119.7 ?
C10 C9 H9 . . 119.6 ?
C9 C10 C11 . . 120.9(5) ?
C9 C10 H10 . . 119.6 ?
C11 C10 H10 . . 119.6 ?
C10 C11 C6 . . 117.5(4) ?
C10 C11 Ir1 . . 128.1(3) ?
C6 C11 Ir1 . . 114.4(3) ?
N2 C12 S1 . 2 123.02(17) ?
N2 C12 S1 . . 123.02(17) ?
S1 C12 S1 2 . 114.0(3) ?
N2 C13 C14 . . 111.0(5) ?
N2 C13 H13A . . 109.4 ?
C14 C13 H13A . . 109.4 ?
N2 C13 H13B . . 109.4 ?
C14 C13 H13B . . 109.4 ?
H13A C13 H13B . . 108.0 ?
C13 C14 H14A . . 109.5 ?
C13 C14 H14B . . 109.5 ?
H14A C14 H14B . . 109.5 ?
C13 C14 H14C . . 109.5 ?
H14A C14 H14C . . 109.5 ?
H14B C14 H14C . . 109.5 ?
C11 Ir1 C11 2 . 90.6(2) y
C11 Ir1 N1 2 . 80.27(16) ?
C11 Ir1 N1 . . 94.94(15) ?
C11 Ir1 N1 2 2 94.94(15) ?
C11 Ir1 N1 . 2 80.27(16) ?
N1 Ir1 N1 . 2 173.25(17) y
C11 Ir1 S1 2 . 170.21(11) y
C11 Ir1 S1 . . 99.15(12) y
N1 Ir1 S1 . . 97.86(10) y
N1 Ir1 S1 2 . 87.65(9) y
C11 Ir1 S1 2 2 99.15(12) y
C11 Ir1 S1 . 2 170.21(11) y
N1 Ir1 S1 . 2 87.65(9) y
N1 Ir1 S1 2 2 97.86(10) y
S1 Ir1 S1 . 2 71.12(5) y
C5 N1 C1 . . 119.0(4) ?
C5 N1 Ir1 . . 125.4(3) ?
C1 N1 Ir1 . . 115.6(3) ?
C12 N2 C13 . . 121.9(3) ?
C12 N2 C13 . 2 121.9(3) ?
C13 N2 C13 . 2 116.2(5) ?
C12 S1 Ir1 . . 87.46(17) ?

loop_
_geom_bond_atom_site_label_1
_geom_bond_atom_site_label_2
_geom_bond_site_symmetry_2
_geom_bond_distance
_geom_bond_publ_flag
C1 N1 . 1.367(5) ?
C1 C2 . 1.393(6) ?
C1 C6 2 1.454(6) ?
C2 C3 . 1.370(7) ?
C2 H2 . 0.9300 ?
C3 C4 . 1.384(9) ?
C3 H3 . 0.9300 ?
C4 C5 . 1.369(7) ?
C4 H4 . 0.9300 ?
C5 N1 . 1.342(6) ?
C5 H5 . 0.9300 ?
C6 C7 . 1.395(6) ?
C6 C11 . 1.408(6) ?
C6 C1 2 1.454(6) ?
C7 C8 . 1.376(8) ?
C7 H7 . 0.9300 ?
C8 C9 . 1.371(8) ?
C8 H8 . 0.9300 ?
C9 C10 . 1.389(7) ?
C9 H9 . 0.9300 ?
C10 C11 . 1.394(6) ?
C10 H10 . 0.9300 ?
C11 Ir1 . 2.015(4) y
C12 N2 . 1.324(8) ?
C12 S1 2 1.719(3) ?
C12 S1 . 1.719(3) ?
C13 N2 . 1.465(5) ?
C13 C14 . 1.504(9) ?
C13 H13A . 0.9700 ?
C13 H13B . 0.9700 ?
C14 H14A . 0.9600 ?
C14 H14B . 0.9600 ?
C14 H14C . 0.9600 ?
Ir1 C11 2 2.015(4) y
Ir1 N1 . 2.045(4) y
Ir1 N1 2 2.045(4) y
Ir1 S1 . 2.4792(11) y
Ir1 S1 2 2.4792(11) y
N2 C13 2 1.465(5) ?

loop_
_geom_hbond_atom_site_label_D
_geom_hbond_atom_site_label_H
_geom_hbond_atom_site_label_A
_geom_hbond_site_symmetry_A
_geom_hbond_distance_DH
_geom_hbond_distance_HA
_geom_hbond_distance_DA
_geom_hbond_angle_DHA
_geom_hbond_publ_flag
C4 H4 Cg1 3_555 0.93 2.8476 3.610(6) 139.90 y
C8 H8 Cg2 5_545 0.93 2.9993 3.897(7) 162.76 y

loop_
_geom_torsion_atom_site_label_1
_geom_torsion_atom_site_label_2
_geom_torsion_atom_site_label_3
_geom_torsion_atom_site_label_4
_geom_torsion_site_symmetry_1
_geom_torsion_site_symmetry_4
_geom_torsion
N1 C1 C2 C3 . . 1.2(7)
C6 C1 C2 C3 2 . -178.0(4)
C1 C2 C3 C4 . . -1.2(7)
C2 C3 C4 C5 . . 0.5(8)
C3 C4 C5 N1 . . 0.3(8)
C11 C6 C7 C8 . . 0.6(7)
C1 C6 C7 C8 2 . -179.7(5)
C6 C7 C8 C9 . . -2.6(9)
C7 C8 C9 C10 . . 2.2(9)
C8 C9 C10 C11 . . 0.2(8)
C9 C10 C11 C6 . . -2.1(6)
C9 C10 C11 Ir1 . . 174.7(4)
C7 C6 C11 C10 . . 1.7(6)
C1 C6 C11 C10 2 . -178.0(4)
C7 C6 C11 Ir1 . . -175.5(3)
C1 C6 C11 Ir1 2 . 4.8(5)
C10 C11 Ir1 C11 . 2 84.4(4)
C6 C11 Ir1 C11 . 2 -98.8(3)
C10 C11 Ir1 N1 . . 4.1(4)
C6 C11 Ir1 N1 . . -179.1(3)
C10 C11 Ir1 N1 . 2 179.3(4)
C6 C11 Ir1 N1 . 2 -3.9(3)
C10 C11 Ir1 S1 . . -94.7(4)
C6 C11 Ir1 S1 . . 82.1(3)
C4 C5 N1 C1 . . -0.3(7)
C4 C5 N1 Ir1 . . 179.1(4)
C2 C1 N1 C5 . . -0.4(6)
C6 C1 N1 C5 2 . 178.9(4)
C2 C1 N1 Ir1 . . -179.9(3)
C6 C1 N1 Ir1 2 . -0.5(4)
C11 Ir1 N1 C5 2 . -177.0(4)
C11 Ir1 N1 C5 . . -87.2(4)
S1 Ir1 N1 C5 . . 12.7(4)
S1 Ir1 N1 C5 2 . 83.3(3)
C11 Ir1 N1 C1 2 . 2.4(3)
C11 Ir1 N1 C1 . . 92.2(3)
S1 Ir1 N1 C1 . . -167.8(3)
S1 Ir1 N1 C1 2 . -97.3(3)
S1 C12 N2 C13 2 . 172.4(3)
S1 C12 N2 C13 . . -7.6(3)
S1 C12 N2 C13 2 2 -7.6(3)
S1 C12 N2 C13 . 2 172.4(3)
C14 C13 N2 C12 . . -98.1(5)
C14 C13 N2 C13 . 2 81.9(5)
N2 C12 S1 Ir1 . . 180.0
S1 C12 S1 Ir1 2 . 0.0
C11 Ir1 S1 C12 . . -178.88(12)
N1 Ir1 S1 C12 . . 84.78(10)
N1 Ir1 S1 C12 2 . -99.14(10)
S1 Ir1 S1 C12 2 . 0.0
